data_4113966
loop_
_publ_author_name
'Rachel C. Linck'
'Cameron W. Spahn'
'Thomas B. Rauchfuss'
'Scott R. Wilson'

_publ_contact_author_address
;
Department of Chemistry
University of Illinois at Urbana-Champaign
600 South Matthews Avenue
Urbana
IL 61801
USA
;
_publ_contact_author_email rauchfuz@uiuc.edu
_publ_contact_author_fax '1 217 333 2685'
_publ_contact_author_name 'Prof. Thomas B. Rauchfuss'
_publ_contact_author_phone '1 217 333 7355'
_publ_section_title
;
 Structural Analogues of the Bimetallic Reaction Center in Acetyl CoA
 Synthase: A Ni-Ni Model with Bound CO
;
_journal_name_full 'Journal of the American Chemical Society'
_journal_page_first 8700
_journal_page_last 8701
_journal_paper_doi 10.1021/ja035606c
_journal_volume 125
_journal_year 2003
_chemical_formula_moiety 'C10 H12 N2 Ni2 O4 S2, 2(C8 H20 N)'
_chemical_formula_sum 'C26 H52 N4 Ni2 O4 S2'
_chemical_formula_weight 666.26
_chemical_name_systematic
; 
? 
;
_space_group_IT_number 14
_symmetry_cell_setting monoclinic
_symmetry_space_group_name_Hall '-P 2ybc'
_symmetry_space_group_name_H-M 'P 1 21/c 1'
_atom_sites_solution_hydrogens geom
_atom_sites_solution_primary direct
_atom_sites_solution_secondary difmap
_audit_creation_method SHELXL-97
_audit_update_record
; 
2003-04-10   text and data added, rcl 
;
_cell_angle_alpha 90.00
_cell_angle_beta 91.362(6)
_cell_angle_gamma 90.00
_cell_formula_units_Z 8
_cell_length_a 20.104(6)
_cell_length_b 24.077(8)
_cell_length_c 13.097(4)
_cell_measurement_reflns_used 801
_cell_measurement_temperature 193(2)
_cell_measurement_theta_max 25.1
_cell_measurement_theta_min 2.2
_cell_volume 6338(3)
_computing_cell_refinement 'SAINT V6.22 (Bruker, 2001)'
_computing_data_collection 'SMART V5.625 (Bruker, 2001)'
_computing_data_reduction 'SAINT V6.22 (Bruker, 2001)'
_computing_molecular_graphics 'SHELXTL V6.10 (Bruker, 2001)'
_computing_publication_material 'CIFTAB (Sheldrick, 2001)'
_computing_structure_refinement 'SHELXTL V6.10 (Bruker, 2001)'
_computing_structure_solution 'SHELXTL V6.10 (Bruker, 2001)'
_diffrn_ambient_temperature 193(2)
_diffrn_measured_fraction_theta_full 0.691
_diffrn_measured_fraction_theta_max 0.691
_diffrn_measurement_device 'Siemens Platform/CCD'
_diffrn_measurement_method 'profile data from \w scans'
_diffrn_radiation_monochromator graphite
_diffrn_radiation_source 'normal-focus sealed tube'
_diffrn_radiation_type MoK\a
_diffrn_radiation_wavelength 0.71073
_diffrn_radiation_wavelength_id p09wmsa
_diffrn_reflns_av_R_equivalents 0.0000
_diffrn_reflns_av_sigmaI/netI 0.0843
_diffrn_reflns_limit_h_max 26
_diffrn_reflns_limit_h_min -26
_diffrn_reflns_limit_k_max 31
_diffrn_reflns_limit_k_min 0
_diffrn_reflns_limit_l_max 17
_diffrn_reflns_limit_l_min 0
_diffrn_reflns_number 14816
_diffrn_reflns_theta_full 28.33
_diffrn_reflns_theta_max 28.33
_diffrn_reflns_theta_min 1.32
_diffrn_standards_decay_% 2.1
_diffrn_standards_interval_time 458
_diffrn_standards_number 105
_exptl_absorpt_coefficient_mu 1.356
_exptl_absorpt_correction_T_max 0.7947
_exptl_absorpt_correction_T_min 0.4188
_exptl_absorpt_correction_type multi-scan
_exptl_absorpt_process_details 'SAINT/SADABS (Bruker, 2001)'
_exptl_crystal_colour red
_exptl_crystal_density_diffrn 1.397
_exptl_crystal_description tabular
_exptl_crystal_F_000 2848
_exptl_crystal_id p09wmsa
_exptl_crystal_preparation
; 
The data crystal was mounted using oil (Parantone-N, Exxon) to a 
0.3 mm cryo-loop (Hampton Research) with the (1 -3 1) scattering 
planes roughly normal to the spindle axis.  Primary orientation 
faces are reported. 
;
_exptl_crystal_size_max 0.36
_exptl_crystal_size_mid 0.28
_exptl_crystal_size_min 0.20
_refine_diff_density_max 0.658
_refine_diff_density_min -0.526
_refine_diff_density_rms 0.095
_refine_ls_extinction_method none
_refine_ls_goodness_of_fit_ref 1.039
_refine_ls_hydrogen_treatment noref
_refine_ls_matrix_type full
_refine_ls_number_parameters 702
_refine_ls_number_reflns 14519
_refine_ls_number_restraints 0
_refine_ls_restrained_S_all 1.039
_refine_ls_R_factor_all 0.1024
_refine_ls_R_factor_gt 0.0621
_refine_ls_shift/su_max 0.004
_refine_ls_shift/su_mean 0.000
_refine_ls_structure_factor_coef Fsqd
_refine_ls_weighting_details 'calc w=1/[\s^2^(Fo^2^)+(0.0890P)^2^+0.0000P] where P=(Fo^2^+2Fc^2^)/3'
_refine_ls_weighting_scheme calc
_refine_ls_wR_factor_gt 0.1446
_refine_ls_wR_factor_ref 0.1590
_reflns_number_gt 9987
_reflns_number_total 14519
_reflns_threshold_expression >2sigma(I)
_cod_data_source_file ja035606csi20030417_111111.cif
_cod_data_source_block p09wmsa
_cod_original_sg_symbol_Hall '-P 2ybc '
_cod_original_sg_symbol_H-M 'P 21/c '
_cod_database_code 4113966

loop_
_symmetry_equiv_pos_as_xyz
'x, y, z'
'-x, y+1/2, -z+1/2'
'-x, -y, -z'
'x, -y-1/2, z-1/2'

loop_
_atom_site_label
_atom_site_type_symbol
_atom_site_fract_x
_atom_site_fract_y
_atom_site_fract_z
_atom_site_U_iso_or_equiv
_atom_site_adp_type
_atom_site_occupancy
_atom_site_symmetry_multiplicity
_atom_site_calc_flag
_atom_site_refinement_flags
C1 C 0.2541(4) 0.6705(3) 0.5416(4) 0.0374(19) Uani 1 1 d .
H1A H 0.2709 0.6374 0.5790 0.045 Uiso 1 1 calc R
H1B H 0.2737 0.7037 0.5752 0.045 Uiso 1 1 calc R
C2 C 0.1791(3) 0.6729(3) 0.5510(5) 0.0325(18) Uani 1 1 d .
H2A H 0.1684 0.6831 0.6220 0.039 Uiso 1 1 calc R
H2B H 0.1612 0.7024 0.5053 0.039 Uiso 1 1 calc R
C3 C 0.1452(4) 0.6189(3) 0.5245(5) 0.0294(18) Uani 1 1 d .
C4 C 0.1213(4) 0.5486(3) 0.4020(5) 0.040(2) Uani 1 1 d .
H4A H 0.0826 0.5425 0.4458 0.048 Uiso 1 1 calc R
H4B H 0.1523 0.5170 0.4115 0.048 Uiso 1 1 calc R
C5 C 0.0987(4) 0.5519(3) 0.2930(5) 0.058(2) Uani 1 1 d .
H5A H 0.1101 0.5169 0.2579 0.070 Uiso 1 1 calc R
H5B H 0.0498 0.5564 0.2894 0.070 Uiso 1 1 calc R
C6 C 0.0986(4) 0.6161(3) 0.1574(5) 0.0340(19) Uani 1 1 d .
C7 C 0.1259(4) 0.6675(3) 0.1084(5) 0.0364(19) Uani 1 1 d .
H7A H 0.1194 0.6993 0.1551 0.044 Uiso 1 1 calc R
H7B H 0.0998 0.6751 0.0449 0.044 Uiso 1 1 calc R
C8 C 0.1991(4) 0.6645(3) 0.0824(4) 0.037(2) Uani 1 1 d .
H8A H 0.2098 0.6964 0.0378 0.044 Uiso 1 1 calc R
H8B H 0.2068 0.6301 0.0431 0.044 Uiso 1 1 calc R
C9 C 0.1676(4) 0.7652(3) 0.3287(4) 0.0323(18) Uani 1 1 d .
C10 C 0.3113(4) 0.7895(3) 0.2870(5) 0.0349(19) Uani 1 1 d .
C11 C 0.2411(4) 0.3391(3) 1.0090(5) 0.048(2) Uani 1 1 d .
H11A H 0.2198 0.3724 1.0382 0.057 Uiso 1 1 calc R
H11B H 0.2249 0.3064 1.0468 0.057 Uiso 1 1 calc R
C12 C 0.3135(4) 0.3436(4) 1.0268(5) 0.052(2) Uani 1 1 d .
H12A H 0.3350 0.3123 0.9914 0.062 Uiso 1 1 calc R
H12B H 0.3229 0.3390 1.1009 0.062 Uiso 1 1 calc R
C13 C 0.3460(4) 0.3975(4) 0.9923(6) 0.048(2) Uani 1 1 d .
C14 C 0.3742(4) 0.4580(3) 0.8564(6) 0.052(2) Uani 1 1 d .
H14A H 0.4207 0.4543 0.8820 0.063 Uiso 1 1 calc R
H14B H 0.3561 0.4932 0.8829 0.063 Uiso 1 1 calc R
C15 C 0.3730(5) 0.4594(3) 0.7425(6) 0.063(3) Uani 1 1 d .
H15A H 0.3382 0.4854 0.7171 0.076 Uiso 1 1 calc R
H15B H 0.4165 0.4721 0.7175 0.076 Uiso 1 1 calc R
C16 C 0.3987(4) 0.3814(3) 0.6374(6) 0.042(2) Uani 1 1 d .
C17 C 0.3820(4) 0.3223(3) 0.6066(5) 0.048(2) Uani 1 1 d .
H17A H 0.3879 0.2977 0.6667 0.058 Uiso 1 1 calc R
H17B H 0.4132 0.3099 0.5539 0.058 Uiso 1 1 calc R
C18 C 0.3099(4) 0.3168(3) 0.5643(5) 0.052(2) Uani 1 1 d .
H18A H 0.3046 0.2798 0.5320 0.063 Uiso 1 1 calc R
H18B H 0.3024 0.3451 0.5105 0.063 Uiso 1 1 calc R
C19 C 0.1938(4) 0.2036(3) 0.7611(5) 0.0358(19) Uani 1 1 d .
C20 C 0.3337(4) 0.2336(3) 0.8157(5) 0.0339(19) Uani 1 1 d .
C21 C 0.4855(3) 0.6767(3) 0.1710(4) 0.0344(18) Uani 1 1 d .
H21A H 0.5170 0.6452 0.1700 0.041 Uiso 1 1 calc R
H21B H 0.5114 0.7105 0.1891 0.041 Uiso 1 1 calc R
C22 C 0.4356(4) 0.6663(3) 0.2539(5) 0.0365(19) Uani 1 1 d .
H22A H 0.4062 0.6986 0.2595 0.055 Uiso 1 1 calc R
H22B H 0.4593 0.6603 0.3192 0.055 Uiso 1 1 calc R
H22C H 0.4091 0.6333 0.2365 0.055 Uiso 1 1 calc R
C23 C 0.4111(3) 0.7354(3) 0.0586(5) 0.0350(19) Uani 1 1 d .
H23A H 0.3889 0.7367 -0.0097 0.042 Uiso 1 1 calc R
H23B H 0.3759 0.7311 0.1096 0.042 Uiso 1 1 calc R
C24 C 0.4457(4) 0.7902(3) 0.0775(5) 0.044(2) Uani 1 1 d .
H24A H 0.4660 0.7903 0.1463 0.066 Uiso 1 1 calc R
H24B H 0.4132 0.8205 0.0715 0.066 Uiso 1 1 calc R
H24C H 0.4803 0.7954 0.0269 0.066 Uiso 1 1 calc R
C25 C 0.5152(3) 0.6894(3) -0.0053(5) 0.039(2) Uani 1 1 d .
H25A H 0.5428 0.7210 0.0190 0.047 Uiso 1 1 calc R
H25B H 0.5424 0.6553 0.0022 0.047 Uiso 1 1 calc R
C26 C 0.4986(4) 0.6979(3) -0.1177(5) 0.053(2) Uani 1 1 d .
H26A H 0.4691 0.6680 -0.1420 0.079 Uiso 1 1 calc R
H26B H 0.5397 0.6974 -0.1565 0.079 Uiso 1 1 calc R
H26C H 0.4763 0.7337 -0.1273 0.079 Uiso 1 1 calc R
C27 C 0.4131(3) 0.6351(3) 0.0324(5) 0.0370(19) Uani 1 1 d .
H27A H 0.3739 0.6342 0.0767 0.044 Uiso 1 1 calc R
H27B H 0.3966 0.6412 -0.0385 0.044 Uiso 1 1 calc R
C28 C 0.4462(4) 0.5792(3) 0.0375(5) 0.052(2) Uani 1 1 d .
H28A H 0.4842 0.5788 -0.0080 0.078 Uiso 1 1 calc R
H28B H 0.4143 0.5505 0.0162 0.078 Uiso 1 1 calc R
H28C H 0.4617 0.5720 0.1078 0.078 Uiso 1 1 calc R
C29 C 0.3111(4) 0.5226(3) 0.2854(5) 0.052(2) Uani 1 1 d .
H29A H 0.2731 0.5304 0.3299 0.062 Uiso 1 1 calc R
H29B H 0.3376 0.5572 0.2808 0.062 Uiso 1 1 calc R
C30 C 0.2840(5) 0.5089(4) 0.1802(5) 0.067(3) Uani 1 1 d .
H30A H 0.3209 0.5020 0.1344 0.101 Uiso 1 1 calc R
H30B H 0.2573 0.5402 0.1542 0.101 Uiso 1 1 calc R
H30C H 0.2560 0.4756 0.1836 0.101 Uiso 1 1 calc R
C31 C 0.3199(4) 0.4228(3) 0.3355(6) 0.057(2) Uani 1 1 d .
H31A H 0.3479 0.3957 0.3738 0.068 Uiso 1 1 calc R
H31B H 0.3162 0.4098 0.2639 0.068 Uiso 1 1 calc R
C32 C 0.2502(4) 0.4231(4) 0.3810(7) 0.082(3) Uani 1 1 d .
H32A H 0.2512 0.4441 0.4451 0.123 Uiso 1 1 calc R
H32B H 0.2362 0.3848 0.3943 0.123 Uiso 1 1 calc R
H32C H 0.2187 0.4405 0.3326 0.123 Uiso 1 1 calc R
C33 C 0.3673(4) 0.4946(3) 0.4479(5) 0.049(2) Uani 1 1 d .
H33A H 0.3239 0.4976 0.4815 0.059 Uiso 1 1 calc R
H33B H 0.3925 0.4643 0.4822 0.059 Uiso 1 1 calc R
C34 C 0.4042(4) 0.5474(3) 0.4650(5) 0.053(2) Uani 1 1 d .
H34A H 0.4493 0.5438 0.4388 0.079 Uiso 1 1 calc R
H34B H 0.4068 0.5555 0.5383 0.079 Uiso 1 1 calc R
H34C H 0.3810 0.5777 0.4292 0.079 Uiso 1 1 calc R
C35 C 0.4192(4) 0.4741(4) 0.2798(5) 0.055(2) Uani 1 1 d .
H35A H 0.4084 0.4671 0.2068 0.066 Uiso 1 1 calc R
H35B H 0.4424 0.5103 0.2844 0.066 Uiso 1 1 calc R
C36 C 0.4662(4) 0.4292(4) 0.3181(6) 0.059(2) Uani 1 1 d .
H36A H 0.4749 0.4342 0.3915 0.088 Uiso 1 1 calc R
H36B H 0.5081 0.4316 0.2818 0.088 Uiso 1 1 calc R
H36C H 0.4459 0.3927 0.3060 0.088 Uiso 1 1 calc R
C37 C -0.0085(3) 0.2951(3) 0.4436(4) 0.0314(18) Uani 1 1 d .
H37A H -0.0348 0.3297 0.4353 0.038 Uiso 1 1 calc R
H37B H -0.0382 0.2663 0.4713 0.038 Uiso 1 1 calc R
C38 C 0.0150(4) 0.2764(4) 0.3384(5) 0.052(2) Uani 1 1 d .
H38A H 0.0413 0.3060 0.3079 0.079 Uiso 1 1 calc R
H38B H -0.0238 0.2683 0.2941 0.079 Uiso 1 1 calc R
H38C H 0.0423 0.2429 0.3462 0.079 Uiso 1 1 calc R
C39 C 0.0907(3) 0.2550(3) 0.5357(5) 0.0302(17) Uani 1 1 d .
H39A H 0.1212 0.2621 0.5948 0.036 Uiso 1 1 calc R
H39B H 0.1185 0.2500 0.4749 0.036 Uiso 1 1 calc R
C40 C 0.0542(4) 0.2011(3) 0.5546(5) 0.041(2) Uani 1 1 d .
H40A H 0.0256 0.2055 0.6137 0.062 Uiso 1 1 calc R
H40B H 0.0865 0.1714 0.5681 0.062 Uiso 1 1 calc R
H40C H 0.0268 0.1916 0.4942 0.062 Uiso 1 1 calc R
C41 C 0.0931(3) 0.3516(3) 0.4824(5) 0.0374(19) Uani 1 1 d .
H41A H 0.1294 0.3572 0.5337 0.045 Uiso 1 1 calc R
H41B H 0.1136 0.3395 0.4181 0.045 Uiso 1 1 calc R
C42 C 0.0589(4) 0.4059(3) 0.4639(6) 0.054(2) Uani 1 1 d .
H42A H 0.0191 0.4000 0.4204 0.081 Uiso 1 1 calc R
H42B H 0.0892 0.4314 0.4298 0.081 Uiso 1 1 calc R
H42C H 0.0459 0.4219 0.5292 0.081 Uiso 1 1 calc R
C43 C 0.0148(3) 0.3224(3) 0.6173(5) 0.0312(18) Uani 1 1 d .
H43A H -0.0187 0.3514 0.6010 0.037 Uiso 1 1 calc R
H43B H -0.0092 0.2899 0.6443 0.037 Uiso 1 1 calc R
C44 C 0.0611(4) 0.3442(3) 0.7001(5) 0.046(2) Uani 1 1 d .
H44A H 0.0958 0.3165 0.7151 0.068 Uiso 1 1 calc R
H44B H 0.0360 0.3514 0.7619 0.068 Uiso 1 1 calc R
H44C H 0.0818 0.3787 0.6771 0.068 Uiso 1 1 calc R
C45 C 0.0641(4) 0.5279(3) 0.7932(5) 0.041(2) Uani 1 1 d .
H45A H 0.0388 0.4940 0.8101 0.050 Uiso 1 1 calc R
H45B H 0.0671 0.5296 0.7179 0.050 Uiso 1 1 calc R
C46 C 0.0249(4) 0.5782(3) 0.8286(5) 0.050(2) Uani 1 1 d .
H46A H 0.0246 0.5789 0.9034 0.076 Uiso 1 1 calc R
H46B H -0.0209 0.5759 0.8017 0.076 Uiso 1 1 calc R
H46C H 0.0458 0.6122 0.8036 0.076 Uiso 1 1 calc R
C47 C 0.1705(4) 0.5769(3) 0.8246(5) 0.0374(19) Uani 1 1 d .
H47A H 0.1638 0.5892 0.7529 0.045 Uiso 1 1 calc R
H47B H 0.1501 0.6052 0.8689 0.045 Uiso 1 1 calc R
C48 C 0.2437(4) 0.5752(3) 0.8482(6) 0.050(2) Uani 1 1 d .
H48A H 0.2519 0.5543 0.9115 0.074 Uiso 1 1 calc R
H48B H 0.2605 0.6132 0.8567 0.074 Uiso 1 1 calc R
H48C H 0.2666 0.5571 0.7920 0.074 Uiso 1 1 calc R
C49 C 0.1684(4) 0.4747(3) 0.7870(5) 0.044(2) Uani 1 1 d .
H49A H 0.1405 0.4411 0.7933 0.052 Uiso 1 1 calc R
H49B H 0.2109 0.4675 0.8244 0.052 Uiso 1 1 calc R
C50 C 0.1832(4) 0.4834(3) 0.6741(5) 0.053(2) Uani 1 1 d .
H50A H 0.1414 0.4849 0.6344 0.080 Uiso 1 1 calc R
H50B H 0.2104 0.4525 0.6498 0.080 Uiso 1 1 calc R
H50C H 0.2075 0.5183 0.6658 0.080 Uiso 1 1 calc R
C51 C 0.1319(4) 0.5100(3) 0.9514(4) 0.044(2) Uani 1 1 d .
H51A H 0.1088 0.5409 0.9856 0.052 Uiso 1 1 calc R
H51B H 0.1782 0.5092 0.9789 0.052 Uiso 1 1 calc R
C52 C 0.0983(4) 0.4561(3) 0.9798(5) 0.054(2) Uani 1 1 d .
H52A H 0.0542 0.4543 0.9465 0.082 Uiso 1 1 calc R
H52B H 0.0936 0.4544 1.0541 0.082 Uiso 1 1 calc R
H52C H 0.1253 0.4247 0.9573 0.082 Uiso 1 1 calc R
N1 N 0.1547(3) 0.5999(2) 0.4315(4) 0.0302(15) Uani 1 1 d .
N2 N 0.1302(3) 0.5988(2) 0.2410(4) 0.0295(14) Uani 1 1 d .
N3 N 0.3347(3) 0.4114(3) 0.8940(5) 0.0427(17) Uani 1 1 d .
N4 N 0.3589(3) 0.4035(3) 0.7063(4) 0.0410(17) Uani 1 1 d .
N5 N 0.4555(3) 0.6843(2) 0.0635(4) 0.0260(14) Uani 1 1 d .
N6 N 0.3547(3) 0.4782(2) 0.3373(4) 0.0337(15) Uani 1 1 d .
N7 N 0.0480(3) 0.3055(2) 0.5193(3) 0.0262(14) Uani 1 1 d .
N8 N 0.1337(3) 0.5224(2) 0.8384(4) 0.0297(14) Uani 1 1 d .
Ni1 Ni 0.20054(4) 0.63100(3) 0.31995(6) 0.0241(2) Uani 1 1 d .
Ni2 Ni 0.24716(4) 0.74049(4) 0.30625(6) 0.0277(2) Uani 1 1 d .
Ni3 Ni 0.29334(4) 0.37036(4) 0.78688(6) 0.0282(2) Uani 1 1 d .
Ni4 Ni 0.25338(5) 0.25619(4) 0.78567(6) 0.0301(2) Uani 1 1 d .
O1 O 0.1074(3) 0.5966(2) 0.5881(3) 0.0416(14) Uani 1 1 d .
O2 O 0.0484(3) 0.5932(2) 0.1176(3) 0.0523(16) Uani 1 1 d .
O3 O 0.1163(3) 0.7856(2) 0.3440(3) 0.0449(14) Uani 1 1 d .
O4 O 0.3492(3) 0.8238(2) 0.2763(4) 0.0470(14) Uani 1 1 d .
O5 O 0.3843(3) 0.4233(3) 1.0519(4) 0.0677(19) Uani 1 1 d .
O6 O 0.4469(3) 0.4054(2) 0.5982(4) 0.0586(17) Uani 1 1 d .
O7 O 0.1618(3) 0.1653(2) 0.7413(4) 0.0579(17) Uani 1 1 d .
O8 O 0.3855(3) 0.2134(2) 0.8324(4) 0.0505(15) Uani 1 1 d .
S1 S 0.28270(9) 0.66734(7) 0.41151(12) 0.0279(4) Uani 1 1 d .
S2 S 0.25542(9) 0.66537(7) 0.19188(11) 0.0269(4) Uani 1 1 d .
S3 S 0.21413(9) 0.33274(8) 0.87728(12) 0.0322(5) Uani 1 1 d .
S4 S 0.24642(10) 0.32483(7) 0.66042(12) 0.0306(4) Uani 1 1 d .

loop_
_atom_site_aniso_label
_atom_site_aniso_U_11
_atom_site_aniso_U_22
_atom_site_aniso_U_33
_atom_site_aniso_U_23
_atom_site_aniso_U_13
_atom_site_aniso_U_12
C1 0.037(5) 0.048(5) 0.026(4) 0.003(3) -0.007(4) -0.009(4)
C2 0.033(5) 0.033(5) 0.031(4) 0.004(3) 0.000(3) -0.001(4)
C3 0.028(4) 0.033(5) 0.027(4) 0.012(3) 0.000(3) 0.016(4)
C4 0.048(5) 0.022(5) 0.050(5) 0.003(3) 0.011(4) 0.002(4)
C5 0.063(6) 0.051(6) 0.059(5) -0.002(4) -0.010(5) -0.022(5)
C6 0.038(5) 0.033(5) 0.031(4) -0.015(3) 0.001(4) 0.007(4)
C7 0.032(5) 0.041(5) 0.037(4) -0.004(3) -0.011(4) 0.010(4)
C8 0.044(5) 0.040(5) 0.026(4) -0.003(3) 0.001(4) -0.003(4)
C9 0.038(5) 0.038(5) 0.021(3) 0.002(3) 0.000(4) 0.006(4)
C10 0.036(5) 0.041(5) 0.028(4) -0.006(3) -0.002(4) 0.007(4)
C11 0.035(5) 0.076(6) 0.032(4) -0.010(4) 0.001(4) 0.001(5)
C12 0.054(6) 0.080(7) 0.022(4) 0.001(4) 0.008(4) 0.004(5)
C13 0.030(5) 0.060(6) 0.054(5) -0.018(5) 0.006(4) -0.001(5)
C14 0.041(5) 0.026(5) 0.089(7) -0.003(4) -0.016(5) -0.003(4)
C15 0.067(7) 0.040(6) 0.082(6) 0.009(5) 0.014(5) -0.025(5)
C16 0.026(4) 0.055(6) 0.045(5) 0.022(4) 0.001(4) 0.005(5)
C17 0.049(6) 0.055(6) 0.041(4) 0.007(4) 0.025(4) 0.011(5)
C18 0.072(7) 0.055(6) 0.030(4) 0.001(4) 0.014(4) -0.013(5)
C19 0.040(5) 0.037(5) 0.031(4) 0.008(3) 0.011(4) 0.014(5)
C20 0.035(5) 0.039(5) 0.028(4) -0.002(3) 0.004(4) 0.000(4)
C21 0.027(4) 0.040(5) 0.035(4) 0.008(3) -0.010(4) 0.002(4)
C22 0.036(4) 0.045(5) 0.028(4) 0.006(3) -0.009(4) -0.008(4)
C23 0.019(4) 0.054(6) 0.033(4) 0.007(3) 0.005(3) 0.002(4)
C24 0.038(5) 0.038(5) 0.056(5) 0.009(4) 0.012(4) 0.015(5)
C25 0.022(4) 0.049(5) 0.048(5) -0.004(4) 0.006(4) 0.000(4)
C26 0.045(5) 0.078(7) 0.036(4) -0.005(4) 0.017(4) -0.017(5)
C27 0.024(4) 0.048(6) 0.039(4) -0.003(4) 0.007(4) -0.008(4)
C28 0.052(6) 0.046(6) 0.059(5) -0.015(4) 0.001(4) -0.008(5)
C29 0.053(6) 0.036(5) 0.067(5) 0.013(4) -0.002(5) 0.019(5)
C30 0.073(7) 0.067(7) 0.061(5) -0.010(5) -0.029(5) 0.037(6)
C31 0.068(7) 0.028(5) 0.073(6) 0.002(4) -0.015(5) -0.004(5)
C32 0.038(5) 0.066(7) 0.142(8) -0.008(6) 0.012(6) -0.021(6)
C33 0.043(6) 0.057(6) 0.047(5) 0.008(4) -0.011(4) 0.010(5)
C34 0.061(6) 0.037(5) 0.059(5) -0.005(4) -0.016(5) -0.016(5)
C35 0.050(6) 0.064(7) 0.052(5) 0.010(4) 0.015(5) -0.001(5)
C36 0.042(5) 0.062(7) 0.073(6) 0.002(5) -0.003(5) 0.009(5)
C37 0.022(4) 0.033(5) 0.039(4) 0.011(3) -0.010(3) -0.009(4)
C38 0.049(5) 0.076(7) 0.032(4) -0.004(4) -0.011(4) -0.012(5)
C39 0.024(4) 0.029(5) 0.037(4) -0.006(3) -0.015(3) 0.014(4)
C40 0.052(6) 0.023(5) 0.048(4) -0.004(3) -0.006(4) 0.005(4)
C41 0.021(4) 0.046(5) 0.046(4) 0.005(4) 0.000(4) -0.014(4)
C42 0.051(6) 0.039(6) 0.072(5) 0.016(4) 0.000(5) -0.017(5)
C43 0.027(4) 0.026(5) 0.041(4) -0.002(3) 0.011(4) 0.003(4)
C44 0.049(5) 0.051(5) 0.038(4) -0.020(4) 0.013(4) -0.004(5)
C45 0.045(5) 0.037(5) 0.042(4) 0.008(3) -0.008(4) -0.005(4)
C46 0.047(5) 0.054(6) 0.050(5) 0.007(4) 0.004(4) 0.000(5)
C47 0.047(5) 0.025(5) 0.040(4) 0.002(3) 0.004(4) 0.003(4)
C48 0.041(5) 0.041(5) 0.068(5) 0.001(4) 0.005(4) -0.007(5)
C49 0.067(6) 0.029(5) 0.035(4) 0.001(3) -0.004(4) 0.004(4)
C50 0.074(6) 0.041(5) 0.045(5) -0.012(4) -0.001(4) 0.030(5)
C51 0.056(6) 0.042(5) 0.032(4) -0.001(3) -0.009(4) -0.016(5)
C52 0.054(6) 0.056(6) 0.053(5) 0.014(4) 0.014(4) -0.009(5)
N1 0.030(4) 0.031(4) 0.031(3) 0.001(3) 0.002(3) -0.010(3)
N2 0.027(3) 0.031(4) 0.030(3) 0.003(3) -0.006(3) -0.006(3)
N3 0.033(4) 0.040(4) 0.055(4) -0.015(3) -0.004(3) 0.001(3)
N4 0.036(4) 0.037(4) 0.050(4) 0.007(3) 0.011(3) -0.002(4)
N5 0.021(3) 0.027(4) 0.030(3) 0.001(2) 0.002(3) 0.003(3)
N6 0.038(4) 0.027(4) 0.036(3) 0.001(3) -0.003(3) 0.006(3)
N7 0.023(3) 0.030(4) 0.026(3) 0.001(2) -0.002(3) -0.012(3)
N8 0.041(4) 0.020(3) 0.029(3) -0.002(2) 0.001(3) -0.001(3)
Ni1 0.0229(5) 0.0238(5) 0.0254(4) -0.0007(4) -0.0022(4) 0.0003(5)
Ni2 0.0284(5) 0.0266(5) 0.0281(5) -0.0005(4) -0.0004(4) 0.0003(5)
Ni3 0.0227(5) 0.0283(6) 0.0337(5) -0.0025(4) 0.0038(4) -0.0017(5)
Ni4 0.0300(5) 0.0310(6) 0.0293(5) 0.0027(4) 0.0034(5) 0.0001(5)
O1 0.046(3) 0.039(3) 0.040(3) 0.017(2) 0.018(3) 0.000(3)
O2 0.032(3) 0.082(5) 0.042(3) -0.017(3) -0.009(3) -0.014(3)
O3 0.030(3) 0.049(4) 0.055(3) -0.002(3) -0.001(3) 0.015(3)
O4 0.031(3) 0.041(4) 0.069(4) -0.012(3) 0.003(3) -0.011(3)
O5 0.039(4) 0.100(5) 0.064(4) -0.044(3) -0.019(3) -0.007(4)
O6 0.034(3) 0.069(5) 0.074(4) 0.032(3) 0.018(3) -0.002(3)
O7 0.060(4) 0.059(5) 0.054(3) 0.000(3) -0.002(3) -0.031(4)
O8 0.041(4) 0.053(4) 0.058(3) 0.012(3) 0.005(3) 0.006(3)
S1 0.0239(10) 0.0324(12) 0.0274(9) 0.0016(7) -0.0034(8) 0.0018(9)
S2 0.0277(10) 0.0294(10) 0.0237(8) -0.0033(7) 0.0010(8) 0.0005(9)
S3 0.0272(11) 0.0398(12) 0.0299(9) -0.0035(8) 0.0054(8) -0.0028(10)
S4 0.0321(11) 0.0336(11) 0.0259(9) 0.0039(7) -0.0059(9) 0.0001(10)

loop_
_atom_type_symbol
_atom_type_description
_atom_type_scat_dispersion_real
_atom_type_scat_dispersion_imag
_atom_type_scat_source
C C 0.0033 0.0016 'International Tables Vol C Tables 4.2.6.8 and 6.1.1.4'
H H 0.0000 0.0000 'International Tables Vol C Tables 4.2.6.8 and 6.1.1.4'
N N 0.0061 0.0033 'International Tables Vol C Tables 4.2.6.8 and 6.1.1.4'
O O 0.0106 0.0060 'International Tables Vol C Tables 4.2.6.8 and 6.1.1.4'
S S 0.1246 0.1234 'International Tables Vol C Tables 4.2.6.8 and 6.1.1.4'
Ni Ni 0.3393 1.1124 'International Tables Vol C Tables 4.2.6.8 and 6.1.1.4'

loop_
_exptl_crystal_face_index_h
_exptl_crystal_face_index_k
_exptl_crystal_face_index_l
_exptl_crystal_face_perp_dist
0.00 1.00 0.00 0.1000
0.00 -1.00 0.00 0.1000
1.00 -3.00 1.00 0.1500
1.00 3.00 1.00 0.1600
-1.00 1.00 -1.00 0.2000
1.00 0.00 0.00 0.1400
-1.00 0.00 0.00 0.1400

loop_
_geom_angle_atom_site_label_1
_geom_angle_atom_site_label_2
_geom_angle_atom_site_label_3
_geom_angle
C2 C1 S1 114.6(5)
C2 C1 H1A 108.6
S1 C1 H1A 108.6
C2 C1 H1B 108.6
S1 C1 H1B 108.6
H1A C1 H1B 107.6
C3 C2 C1 113.1(6)
C3 C2 H2A 109.0
C1 C2 H2A 109.0
C3 C2 H2B 109.0
C1 C2 H2B 109.0
H2A C2 H2B 107.8
O1 C3 N1 124.4(7)
O1 C3 C2 119.4(6)
N1 C3 C2 116.0(6)
N1 C4 C5 109.8(6)
N1 C4 H4A 109.7
C5 C4 H4A 109.7
N1 C4 H4B 109.7
C5 C4 H4B 109.7
H4A C4 H4B 108.2
N2 C5 C4 111.1(6)
N2 C5 H5A 109.4
C4 C5 H5A 109.4
N2 C5 H5B 109.4
C4 C5 H5B 109.4
H5A C5 H5B 108.0
O2 C6 N2 125.1(7)
O2 C6 C7 118.9(7)
N2 C6 C7 116.1(6)
C6 C7 C8 114.9(6)
C6 C7 H7A 108.5
C8 C7 H7A 108.5
C6 C7 H7B 108.5
C8 C7 H7B 108.5
H7A C7 H7B 107.5
C7 C8 S2 114.4(4)
C7 C8 H8A 108.7
S2 C8 H8A 108.7
C7 C8 H8B 108.7
S2 C8 H8B 108.7
H8A C8 H8B 107.6
O3 C9 Ni2 175.1(7)
O4 C10 Ni2 175.1(7)
C12 C11 S3 115.6(5)
C12 C11 H11A 108.4
S3 C11 H11A 108.4
C12 C11 H11B 108.4
S3 C11 H11B 108.4
H11A C11 H11B 107.4
C11 C12 C13 116.3(7)
C11 C12 H12A 108.2
C13 C12 H12A 108.2
C11 C12 H12B 108.2
C13 C12 H12B 108.2
H12A C12 H12B 107.4
O5 C13 N3 124.1(8)
O5 C13 C12 120.0(8)
N3 C13 C12 115.7(7)
N3 C14 C15 111.0(7)
N3 C14 H14A 109.4
C15 C14 H14A 109.4
N3 C14 H14B 109.4
C15 C14 H14B 109.4
H14A C14 H14B 108.0
N4 C15 C14 107.6(6)
N4 C15 H15A 110.2
C14 C15 H15A 110.2
N4 C15 H15B 110.2
C14 C15 H15B 110.2
H15A C15 H15B 108.5
O6 C16 N4 125.3(8)
O6 C16 C17 119.7(7)
N4 C16 C17 115.0(7)
C16 C17 C18 112.2(7)
C16 C17 H17A 109.2
C18 C17 H17A 109.2
C16 C17 H17B 109.2
C18 C17 H17B 109.2
H17A C17 H17B 107.9
C17 C18 S4 114.1(5)
C17 C18 H18A 108.7
S4 C18 H18A 108.7
C17 C18 H18B 108.7
S4 C18 H18B 108.7
H18A C18 H18B 107.6
O7 C19 Ni4 171.3(7)
O8 C20 Ni4 173.3(7)
C22 C21 N5 115.2(5)
C22 C21 H21A 108.5
N5 C21 H21A 108.5
C22 C21 H21B 108.5
N5 C21 H21B 108.5
H21A C21 H21B 107.5
C21 C22 H22A 109.5
C21 C22 H22B 109.5
H22A C22 H22B 109.5
C21 C22 H22C 109.5
H22A C22 H22C 109.5
H22B C22 H22C 109.5
C24 C23 N5 115.6(6)
C24 C23 H23A 108.4
N5 C23 H23A 108.4
C24 C23 H23B 108.4
N5 C23 H23B 108.4
H23A C23 H23B 107.4
C23 C24 H24A 109.5
C23 C24 H24B 109.5
H24A C24 H24B 109.5
C23 C24 H24C 109.5
H24A C24 H24C 109.5
H24B C24 H24C 109.5
C26 C25 N5 115.3(6)
C26 C25 H25A 108.4
N5 C25 H25A 108.4
C26 C25 H25B 108.4
N5 C25 H25B 108.4
H25A C25 H25B 107.5
C25 C26 H26A 109.5
C25 C26 H26B 109.5
H26A C26 H26B 109.5
C25 C26 H26C 109.5
H26A C26 H26C 109.5
H26B C26 H26C 109.5
C28 C27 N5 116.4(6)
C28 C27 H27A 108.2
N5 C27 H27A 108.2
C28 C27 H27B 108.2
N5 C27 H27B 108.2
H27A C27 H27B 107.3
C27 C28 H28A 109.5
C27 C28 H28B 109.5
H28A C28 H28B 109.5
C27 C28 H28C 109.5
H28A C28 H28C 109.5
H28B C28 H28C 109.5
C30 C29 N6 116.4(6)
C30 C29 H29A 108.2
N6 C29 H29A 108.2
C30 C29 H29B 108.2
N6 C29 H29B 108.2
H29A C29 H29B 107.3
C29 C30 H30A 109.5
C29 C30 H30B 109.5
H30A C30 H30B 109.5
C29 C30 H30C 109.5
H30A C30 H30C 109.5
H30B C30 H30C 109.5
N6 C31 C32 114.7(7)
N6 C31 H31A 108.6
C32 C31 H31A 108.6
N6 C31 H31B 108.6
C32 C31 H31B 108.6
H31A C31 H31B 107.6
C31 C32 H32A 109.5
C31 C32 H32B 109.5
H32A C32 H32B 109.5
C31 C32 H32C 109.5
H32A C32 H32C 109.5
H32B C32 H32C 109.5
C34 C33 N6 116.0(6)
C34 C33 H33A 108.3
N6 C33 H33A 108.3
C34 C33 H33B 108.3
N6 C33 H33B 108.3
H33A C33 H33B 107.4
C33 C34 H34A 109.5
C33 C34 H34B 109.5
H34A C34 H34B 109.5
C33 C34 H34C 109.5
H34A C34 H34C 109.5
H34B C34 H34C 109.5
C36 C35 N6 114.5(6)
C36 C35 H35A 108.6
N6 C35 H35A 108.6
C36 C35 H35B 108.6
N6 C35 H35B 108.6
H35A C35 H35B 107.6
C35 C36 H36A 109.5
C35 C36 H36B 109.5
H36A C36 H36B 109.5
C35 C36 H36C 109.5
H36A C36 H36C 109.5
H36B C36 H36C 109.5
N7 C37 C38 113.2(6)
N7 C37 H37A 108.9
C38 C37 H37A 108.9
N7 C37 H37B 108.9
C38 C37 H37B 108.9
H37A C37 H37B 107.7
C37 C38 H38A 109.5
C37 C38 H38B 109.5
H38A C38 H38B 109.5
C37 C38 H38C 109.5
H38A C38 H38C 109.5
H38B C38 H38C 109.5
N7 C39 C40 116.0(5)
N7 C39 H39A 108.3
C40 C39 H39A 108.3
N7 C39 H39B 108.3
C40 C39 H39B 108.3
H39A C39 H39B 107.4
C39 C40 H40A 109.5
C39 C40 H40B 109.5
H40A C40 H40B 109.5
C39 C40 H40C 109.5
H40A C40 H40C 109.5
H40B C40 H40C 109.5
C42 C41 N7 114.5(6)
C42 C41 H41A 108.6
N7 C41 H41A 108.6
C42 C41 H41B 108.6
N7 C41 H41B 108.6
H41A C41 H41B 107.6
C41 C42 H42A 109.5
C41 C42 H42B 109.5
H42A C42 H42B 109.5
C41 C42 H42C 109.5
H42A C42 H42C 109.5
H42B C42 H42C 109.5
C44 C43 N7 115.2(5)
C44 C43 H43A 108.5
N7 C43 H43A 108.5
C44 C43 H43B 108.5
N7 C43 H43B 108.5
H43A C43 H43B 107.5
C43 C44 H44A 109.5
C43 C44 H44B 109.5
H44A C44 H44B 109.5
C43 C44 H44C 109.5
H44A C44 H44C 109.5
H44B C44 H44C 109.5
N8 C45 C46 115.5(6)
N8 C45 H45A 108.4
C46 C45 H45A 108.4
N8 C45 H45B 108.4
C46 C45 H45B 108.4
H45A C45 H45B 107.5
C45 C46 H46A 109.5
C45 C46 H46B 109.5
H46A C46 H46B 109.5
C45 C46 H46C 109.5
H46A C46 H46C 109.5
H46B C46 H46C 109.5
C48 C47 N8 115.5(6)
C48 C47 H47A 108.4
N8 C47 H47A 108.4
C48 C47 H47B 108.4
N8 C47 H47B 108.4
H47A C47 H47B 107.5
C47 C48 H48A 109.5
C47 C48 H48B 109.5
H48A C48 H48B 109.5
C47 C48 H48C 109.5
H48A C48 H48C 109.5
H48B C48 H48C 109.5
N8 C49 C50 115.4(6)
N8 C49 H49A 108.4
C50 C49 H49A 108.4
N8 C49 H49B 108.4
C50 C49 H49B 108.4
H49A C49 H49B 107.5
C49 C50 H50A 109.5
C49 C50 H50B 109.5
H50A C50 H50B 109.5
C49 C50 H50C 109.5
H50A C50 H50C 109.5
H50B C50 H50C 109.5
N8 C51 C52 115.5(6)
N8 C51 H51A 108.4
C52 C51 H51A 108.4
N8 C51 H51B 108.4
C52 C51 H51B 108.4
H51A C51 H51B 107.5
C51 C52 H52A 109.5
C51 C52 H52B 109.5
H52A C52 H52B 109.5
C51 C52 H52C 109.5
H52A C52 H52C 109.5
H52B C52 H52C 109.5
C3 N1 C4 117.7(6)
C3 N1 Ni1 131.1(5)
C4 N1 Ni1 111.0(4)
C6 N2 C5 115.0(6)
C6 N2 Ni1 131.4(5)
C5 N2 Ni1 112.6(4)
C13 N3 C14 115.7(7)
C13 N3 Ni3 129.8(6)
C14 N3 Ni3 112.5(5)
C16 N4 C15 118.4(7)
C16 N4 Ni3 130.5(5)
C15 N4 Ni3 110.1(5)
C27 N5 C23 107.2(5)
C27 N5 C25 110.6(5)
C23 N5 C25 112.4(5)
C27 N5 C21 111.3(5)
C23 N5 C21 110.7(5)
C25 N5 C21 104.7(5)
C31 N6 C33 108.2(5)
C31 N6 C35 109.7(6)
C33 N6 C35 111.4(6)
C31 N6 C29 110.6(6)
C33 N6 C29 108.8(5)
C35 N6 C29 108.1(5)
C39 N7 C37 112.3(5)
C39 N7 C43 111.0(5)
C37 N7 C43 105.1(5)
C39 N7 C41 107.0(5)
C37 N7 C41 110.9(5)
C43 N7 C41 110.5(5)
C49 N8 C45 109.0(5)
C49 N8 C51 107.9(5)
C45 N8 C51 111.0(6)
C49 N8 C47 111.9(5)
C45 N8 C47 109.1(5)
C51 N8 C47 108.1(5)
N2 Ni1 N1 83.6(2)
N2 Ni1 S2 96.87(17)
N1 Ni1 S2 178.59(19)
N2 Ni1 S1 179.28(19)
N1 Ni1 S1 96.27(17)
S2 Ni1 S1 83.21(7)
N2 Ni1 Ni2 126.53(17)
N1 Ni1 Ni2 126.04(18)
S2 Ni1 Ni2 54.63(5)
S1 Ni1 Ni2 54.07(5)
C9 Ni2 C10 118.2(3)
C9 Ni2 S1 115.3(2)
C10 Ni2 S1 111.9(2)
C9 Ni2 S2 116.7(2)
C10 Ni2 S2 111.0(2)
S1 Ni2 S2 76.78(7)
C9 Ni2 Ni1 90.0(2)
C10 Ni2 Ni1 151.8(2)
S1 Ni2 Ni1 49.62(5)
S2 Ni2 Ni1 49.31(5)
N4 Ni3 N3 83.9(3)
N4 Ni3 S4 94.76(19)
N3 Ni3 S4 178.4(2)
N4 Ni3 S3 178.0(2)
N3 Ni3 S3 97.3(2)
S4 Ni3 S3 84.05(8)
N4 Ni3 Ni4 127.1(2)
N3 Ni3 Ni4 128.6(2)
S4 Ni3 Ni4 52.94(5)
S3 Ni3 Ni4 53.25(5)
C20 Ni4 C19 116.0(3)
C20 Ni4 S4 114.9(2)
C19 Ni4 S4 110.5(2)
C20 Ni4 S3 116.9(2)
C19 Ni4 S3 114.9(2)
S4 Ni4 S3 77.73(7)
C20 Ni4 Ni3 92.3(2)
C19 Ni4 Ni3 151.3(2)
S4 Ni4 Ni3 48.34(5)
S3 Ni4 Ni3 48.76(5)
C1 S1 Ni1 106.1(2)
C1 S1 Ni2 115.1(3)
Ni1 S1 Ni2 76.30(6)
C8 S2 Ni1 106.6(2)
C8 S2 Ni2 117.4(2)
Ni1 S2 Ni2 76.06(6)
C11 S3 Ni3 105.9(3)
C11 S3 Ni4 117.3(3)
Ni3 S3 Ni4 77.98(7)
C18 S4 Ni3 106.3(3)
C18 S4 Ni4 112.3(3)
Ni3 S4 Ni4 78.72(6)

loop_
_geom_bond_atom_site_label_1
_geom_bond_atom_site_label_2
_geom_bond_distance
C1 C2 1.518(9)
C1 S1 1.812(6)
C1 H1A 0.9900
C1 H1B 0.9900
C2 C3 1.505(10)
C2 H2A 0.9900
C2 H2B 0.9900
C3 O1 1.260(7)
C3 N1 1.318(7)
C4 N1 1.452(9)
C4 C5 1.489(9)
C4 H4A 0.9900
C4 H4B 0.9900
C5 N2 1.469(9)
C5 H5A 0.9900
C5 H5B 0.9900
C6 O2 1.251(8)
C6 N2 1.321(8)
C6 C7 1.505(10)
C7 C8 1.520(10)
C7 H7A 0.9900
C7 H7B 0.9900
C8 S2 1.806(6)
C8 H8A 0.9900
C8 H8B 0.9900
C9 O3 1.165(8)
C9 Ni2 1.738(8)
C10 O4 1.133(8)
C10 Ni2 1.771(9)
C11 C12 1.472(11)
C11 S3 1.803(7)
C11 H11A 0.9900
C11 H11B 0.9900
C12 C13 1.526(11)
C12 H12A 0.9900
C12 H12B 0.9900
C13 O5 1.249(9)
C13 N3 1.344(9)
C14 N3 1.464(9)
C14 C15 1.492(10)
C14 H14A 0.9900
C14 H14B 0.9900
C15 N4 1.453(9)
C15 H15A 0.9900
C15 H15B 0.9900
C16 O6 1.249(8)
C16 N4 1.333(9)
C16 C17 1.513(11)
C17 C18 1.545(11)
C17 H17A 0.9900
C17 H17B 0.9900
C18 S4 1.824(7)
C18 H18A 0.9900
C18 H18B 0.9900
C19 O7 1.151(8)
C19 Ni4 1.766(9)
C20 O8 1.164(8)
C20 Ni4 1.741(8)
C21 C22 1.516(9)
C21 N5 1.530(7)
C21 H21A 0.9900
C21 H21B 0.9900
C22 H22A 0.9800
C22 H22B 0.9800
C22 H22C 0.9800
C23 C24 1.510(10)
C23 N5 1.521(8)
C23 H23A 0.9900
C23 H23B 0.9900
C24 H24A 0.9800
C24 H24B 0.9800
C24 H24C 0.9800
C25 C26 1.516(9)
C25 N5 1.522(8)
C25 H25A 0.9900
C25 H25B 0.9900
C26 H26A 0.9800
C26 H26B 0.9800
C26 H26C 0.9800
C27 C28 1.501(10)
C27 N5 1.509(8)
C27 H27A 0.9900
C27 H27B 0.9900
C28 H28A 0.9800
C28 H28B 0.9800
C28 H28C 0.9800
C29 C30 1.506(9)
C29 N6 1.531(9)
C29 H29A 0.9900
C29 H29B 0.9900
C30 H30A 0.9800
C30 H30B 0.9800
C30 H30C 0.9800
C31 N6 1.505(9)
C31 C32 1.536(11)
C31 H31A 0.9900
C31 H31B 0.9900
C32 H32A 0.9800
C32 H32B 0.9800
C32 H32C 0.9800
C33 C34 1.487(10)
C33 N6 1.517(8)
C33 H33A 0.9900
C33 H33B 0.9900
C34 H34A 0.9800
C34 H34B 0.9800
C34 H34C 0.9800
C35 C36 1.513(10)
C35 N6 1.519(9)
C35 H35A 0.9900
C35 H35B 0.9900
C36 H36A 0.9800
C36 H36B 0.9800
C36 H36C 0.9800
C37 N7 1.511(8)
C37 C38 1.534(9)
C37 H37A 0.9900
C37 H37B 0.9900
C38 H38A 0.9800
C38 H38B 0.9800
C38 H38C 0.9800
C39 N7 1.502(8)
C39 C40 1.513(9)
C39 H39A 0.9900
C39 H39B 0.9900
C40 H40A 0.9800
C40 H40B 0.9800
C40 H40C 0.9800
C41 C42 1.495(10)
C41 N7 1.519(8)
C41 H41A 0.9900
C41 H41B 0.9900
C42 H42A 0.9800
C42 H42B 0.9800
C42 H42C 0.9800
C43 C44 1.506(9)
C43 N7 1.517(7)
C43 H43A 0.9900
C43 H43B 0.9900
C44 H44A 0.9800
C44 H44B 0.9800
C44 H44C 0.9800
C45 N8 1.512(9)
C45 C46 1.523(10)
C45 H45A 0.9900
C45 H45B 0.9900
C46 H46A 0.9800
C46 H46B 0.9800
C46 H46C 0.9800
C47 C48 1.497(10)
C47 N8 1.519(9)
C47 H47A 0.9900
C47 H47B 0.9900
C48 H48A 0.9800
C48 H48B 0.9800
C48 H48C 0.9800
C49 N8 1.511(8)
C49 C50 1.530(8)
C49 H49A 0.9900
C49 H49B 0.9900
C50 H50A 0.9800
C50 H50B 0.9800
C50 H50C 0.9800
C51 N8 1.512(7)
C51 C52 1.513(10)
C51 H51A 0.9900
C51 H51B 0.9900
C52 H52A 0.9800
C52 H52B 0.9800
C52 H52C 0.9800
N1 Ni1 1.900(5)
N2 Ni1 1.897(5)
N3 Ni3 1.893(6)
N4 Ni3 1.885(6)
Ni1 S2 2.1916(19)
Ni1 S1 2.1995(19)
Ni1 Ni2 2.8052(15)
Ni2 S1 2.3380(19)
Ni2 S2 2.3568(18)
Ni3 S4 2.1818(19)
Ni3 S3 2.202(2)
Ni3 Ni4 2.8638(15)
Ni4 S4 2.3304(19)
Ni4 S3 2.346(2)
